data_4320884
loop_
_publ_author_name
'Tristram Chivers'
'Monica P. Gibson'
'Masood Parvez'
'Ignacio Vargas-Baca'

_publ_contact_author
;
    Masood Parvez
    Department of Chemistry
    University of Calgary
    2500 University Drive N.W.
    Calgary, Alberta, Canada T2N 1N4  
;
_publ_contact_author_email ' parvez@ucalgary.ca '
_publ_contact_author_fax ' (403)289-9488 '
_publ_contact_author_phone ' (403)220-5348 '
_publ_section_title
;
 Eight- and 16-Membered Cyanuric-Sulfanuric Ring Systems:
 C2N4S2\\rightarrow C2N3S Ring Contraction
;
_journal_name_full 'Inorganic Chemistry'
_journal_page_first 1697
_journal_page_last 1704
_journal_paper_doi 10.1021/ic991314u
_journal_volume 39
_journal_year 2000
_chemical_formula_moiety 'C22 H13 F6 N3 O S'
_chemical_formula_sum 'C22 H13 F6 N3 O S'
_chemical_formula_weight 481.41
_space_group_IT_number 2
_symmetry_cell_setting triclinic
_symmetry_space_group_name_Hall '-P 1'
_symmetry_space_group_name_H-M 'P -1'
_atom_sites_solution_hydrogens geom
_atom_sites_solution_primary direct
_atom_sites_solution_secondary difmap
_cell_angle_alpha 107.9999(19)
_cell_angle_beta 105.796(2)
_cell_angle_gamma 94.300(2)
_cell_formula_units_Z 2
_cell_length_a 7.4667(8)
_cell_length_b 11.3406(12)
_cell_length_c 13.5470(14)
_cell_measurement_reflns_used 2717
_cell_measurement_temperature 193(2)
_cell_volume 1033.79(19)
_computing_cell_refinement 'Bruker SMART'
_computing_data_collection 'Bruker SMART'
_computing_data_reduction 'Bruker SHELXTL'
_computing_molecular_graphics 'ORTEP-1.05 for WindowsNT'
_computing_publication_material 'WinGX 1.62'
_computing_structure_refinement 'Bruker SHELXTL'
_computing_structure_solution 'Bruker SHELXTL'
_diffrn_ambient_temperature 193(2)
_diffrn_measurement_device_type 'CCD area detector'
_diffrn_measurement_method 'phi and omega scans'
_diffrn_radiation_monochromator graphite
_diffrn_radiation_source 'fine-focus rotating anode'
_diffrn_radiation_type MoK\a
_diffrn_radiation_wavelength 0.71073
_diffrn_reflns_av_R_equivalents 0.0303
_diffrn_reflns_av_sigmaI/netI 0.0838
_diffrn_reflns_limit_h_max 9
_diffrn_reflns_limit_h_min -5
_diffrn_reflns_limit_k_max 13
_diffrn_reflns_limit_k_min -13
_diffrn_reflns_limit_l_max 16
_diffrn_reflns_limit_l_min -16
_diffrn_reflns_number 5129
_diffrn_reflns_theta_max 25.69
_diffrn_reflns_theta_min 1.66
_diffrn_standards_decay_% '< 0.1'
_diffrn_standards_number '50 phi-scan frames,end of data collection'
_exptl_absorpt_coefficient_mu 0.231
_exptl_absorpt_correction_T_max 0.9943
_exptl_absorpt_correction_T_min 0.9729
_exptl_absorpt_correction_type 'Gaussian integration'
_exptl_absorpt_process_details
;(a) W. R. Busing and H. A. Levy, Acta Crystallogr. 1957,
     10, 180-182.
 (b) P. Coppens, L. Leiserowitz and D. Rabinovich, Acta 
     Crystallogr. 1965, 18, 1035-1038. 
;
_exptl_crystal_colour colourless
_exptl_crystal_density_diffrn 1.547
_exptl_crystal_density_meas ?
_exptl_crystal_description prism
_exptl_crystal_F_000 488
_exptl_crystal_size_max 0.49
_exptl_crystal_size_mid 0.08
_exptl_crystal_size_min 0.03
_refine_diff_density_max 0.336
_refine_diff_density_min -0.356
_refine_diff_density_rms 0.057
_refine_ls_extinction_method none
_refine_ls_goodness_of_fit_ref 0.917
_refine_ls_hydrogen_treatment mixed
_refine_ls_matrix_type full
_refine_ls_number_parameters 298
_refine_ls_number_reflns 3890
_refine_ls_number_restraints 0
_refine_ls_restrained_S_all 0.917
_refine_ls_R_factor_all 0.1006
_refine_ls_R_factor_gt 0.0523
_refine_ls_shift/su_max 0.000
_refine_ls_shift/su_mean 0.000
_refine_ls_structure_factor_coef Fsqd
_refine_ls_weighting_details 'calc w=1/[\s^2^(Fo^2^)+(0.0603P)^2^] where P=(Fo^2^+2Fc^2^)/3'
_refine_ls_weighting_scheme calc
_refine_ls_wR_factor_gt 0.1136
_refine_ls_wR_factor_ref 0.1293
_reflns_number_gt 2309
_reflns_number_total 3890
_reflns_threshold_expression >2sigma(I)
_cod_data_source_file ic991314u_1.cif
_cod_data_source_block 6
_cod_depositor_comments
;
The following automatic conversions were performed:

'_exptl_crystal_density_meas' value 'not measured' was changed to '?'
- the value is perceived as not measured.

Automatic conversion script
Id: cif_fix_values 3008 2015-01-20 13:52:24Z robertas 
;
_cod_database_code 4320884

loop_
_symmetry_equiv_pos_as_xyz
'x, y, z'
'-x, -y, -z'

loop_
_atom_site_label
_atom_site_type_symbol
_atom_site_fract_x
_atom_site_fract_y
_atom_site_fract_z
_atom_site_U_iso_or_equiv
_atom_site_adp_type
_atom_site_occupancy
_atom_site_symmetry_multiplicity
_atom_site_calc_flag
_atom_site_refinement_flags
_atom_site_disorder_assembly
_atom_site_disorder_group
S S 0.25382(11) 0.75842(8) -0.03788(6) 0.0340(2) Uani 1 1 d . . .
F1 F 0.2596(3) 0.0582(2) -0.50613(15) 0.0781(7) Uani 1 1 d . . .
F2 F 0.4582(3) 0.0244(2) -0.37927(16) 0.0696(7) Uani 1 1 d . . .
F3 F 0.1683(3) -0.0360(2) -0.41157(19) 0.0856(8) Uani 1 1 d . . .
F4 F 0.4277(3) 0.6837(2) 0.57478(16) 0.0880(8) Uani 1 1 d . . .
F5 F 0.1298(3) 0.6510(3) 0.53717(17) 0.0922(9) Uani 1 1 d . . .
F6 F 0.2798(4) 0.4967(2) 0.51125(17) 0.0840(8) Uani 1 1 d . . .
O O 0.4261(3) 0.8444(2) -0.00845(17) 0.0435(6) Uani 1 1 d . . .
N1 N 0.2067(3) 0.7378(2) 0.06342(19) 0.0351(6) Uani 1 1 d . . .
N2 N 0.2553(3) 0.5229(2) 0.00437(18) 0.0298(6) Uani 1 1 d . . .
N3 N 0.2505(3) 0.6263(2) -0.12671(19) 0.0367(6) Uani 1 1 d . . .
C1 C 0.2304(4) 0.6272(3) 0.0766(2) 0.0289(7) Uani 1 1 d . . .
C2 C 0.2578(4) 0.5273(3) -0.0934(2) 0.0304(7) Uani 1 1 d . . .
C11 C 0.0658(4) 0.8196(3) -0.1022(2) 0.0333(7) Uani 1 1 d . . .
C12 C -0.0913(4) 0.8327(3) -0.0670(2) 0.0390(8) Uani 1 1 d . . .
H12 H -0.0988 0.8090 -0.0066 0.047 Uiso 1 1 calc R . .
C13 C -0.2373(5) 0.8808(3) -0.1205(3) 0.0498(9) Uani 1 1 d . . .
H13 H -0.3451 0.8913 -0.0964 0.060 Uiso 1 1 calc R . .
C14 C -0.2260(5) 0.9133(4) -0.2081(3) 0.0598(10) Uani 1 1 d . . .
H14 H -0.3270 0.9455 -0.2451 0.072 Uiso 1 1 calc R . .
C15 C -0.0693(5) 0.8996(4) -0.2431(3) 0.0699(12) Uani 1 1 d . . .
H15 H -0.0632 0.9220 -0.3042 0.084 Uiso 1 1 calc R . .
C16 C 0.0782(5) 0.8536(4) -0.1899(3) 0.0551(10) Uani 1 1 d . . .
H16 H 0.1872 0.8455 -0.2131 0.066 Uiso 1 1 calc R . .
C21 C 0.2292(4) 0.6192(3) 0.1836(2) 0.0276(7) Uani 1 1 d . . .
C22 C 0.2175(4) 0.7260(3) 0.2665(2) 0.0342(7) Uani 1 1 d . . .
H22 H 0.2021 0.8024 0.2527 0.041 Uiso 1 1 calc R . .
C23 C 0.2284(4) 0.7202(3) 0.3680(2) 0.0393(8) Uani 1 1 d . . .
H23 H 0.2207 0.7927 0.4242 0.047 Uiso 1 1 calc R . .
C24 C 0.2504(4) 0.6088(3) 0.3886(2) 0.0356(7) Uani 1 1 d . . .
C25 C 0.2598(4) 0.5028(3) 0.3072(2) 0.0391(8) Uani 1 1 d . . .
H25 H 0.2728 0.4262 0.3210 0.047 Uiso 1 1 calc R . .
C26 C 0.2502(4) 0.5086(3) 0.2054(2) 0.0354(7) Uani 1 1 d . . .
H26 H 0.2580 0.4357 0.1497 0.042 Uiso 1 1 calc R . .
C27 C 0.2704(5) 0.6089(4) 0.5013(3) 0.0548(10) Uani 1 1 d . . .
C31 C 0.2679(4) 0.4070(3) -0.1742(2) 0.0283(7) Uani 1 1 d . . .
C32 C 0.2903(4) 0.3005(3) -0.1441(2) 0.0327(7) Uani 1 1 d . . .
H32 H 0.3007 0.3055 -0.0714 0.039 Uiso 1 1 calc R . .
C33 C 0.2973(4) 0.1882(3) -0.2193(2) 0.0359(7) Uani 1 1 d . . .
H33 H 0.3124 0.1160 -0.1986 0.043 Uiso 1 1 calc R . .
C34 C 0.2821(4) 0.1812(3) -0.3253(2) 0.0323(7) Uani 1 1 d . . .
C35 C 0.2612(4) 0.2861(3) -0.3559(2) 0.0369(8) Uani 1 1 d . . .
H35 H 0.2512 0.2806 -0.4287 0.044 Uiso 1 1 calc R . .
C36 C 0.2549(4) 0.3989(3) -0.2806(2) 0.0345(7) Uani 1 1 d . . .
H36 H 0.2417 0.4712 -0.3015 0.041 Uiso 1 1 calc R . .
C37 C 0.2912(5) 0.0586(3) -0.4046(2) 0.0404(8) Uani 1 1 d . . .

loop_
_atom_site_aniso_label
_atom_site_aniso_U_11
_atom_site_aniso_U_22
_atom_site_aniso_U_33
_atom_site_aniso_U_23
_atom_site_aniso_U_13
_atom_site_aniso_U_12
S 0.0422(5) 0.0318(5) 0.0351(4) 0.0166(4) 0.0161(3) 0.0096(4)
F1 0.127(2) 0.0735(17) 0.0353(11) 0.0108(12) 0.0272(12) 0.0528(15)
F2 0.0574(13) 0.0645(15) 0.0671(13) 0.0001(12) 0.0072(10) 0.0353(12)
F3 0.0969(18) 0.0457(14) 0.1013(18) -0.0156(13) 0.0644(15) -0.0147(13)
F4 0.1016(19) 0.104(2) 0.0377(12) 0.0246(14) -0.0047(12) -0.0069(16)
F5 0.1094(19) 0.147(2) 0.0644(14) 0.0586(16) 0.0601(14) 0.0617(18)
F6 0.147(2) 0.0752(18) 0.0554(14) 0.0423(14) 0.0464(14) 0.0292(16)
O 0.0387(13) 0.0413(14) 0.0533(14) 0.0236(12) 0.0120(10) 0.0015(11)
N1 0.0508(16) 0.0292(15) 0.0328(14) 0.0148(13) 0.0192(12) 0.0109(13)
N2 0.0343(14) 0.0287(15) 0.0279(13) 0.0100(12) 0.0117(10) 0.0057(12)
N3 0.0499(16) 0.0322(15) 0.0377(14) 0.0172(13) 0.0213(12) 0.0132(13)
C1 0.0288(16) 0.0292(18) 0.0300(16) 0.0126(15) 0.0083(12) 0.0060(14)
C2 0.0254(16) 0.0354(18) 0.0329(16) 0.0142(15) 0.0105(12) 0.0046(14)
C11 0.0440(18) 0.0249(17) 0.0354(17) 0.0135(15) 0.0154(14) 0.0070(15)
C12 0.0468(19) 0.036(2) 0.0415(18) 0.0172(16) 0.0206(15) 0.0070(16)
C13 0.045(2) 0.048(2) 0.065(2) 0.026(2) 0.0197(17) 0.0117(18)
C14 0.048(2) 0.065(3) 0.073(3) 0.039(2) 0.0093(19) 0.019(2)
C15 0.072(3) 0.100(4) 0.067(3) 0.063(3) 0.026(2) 0.032(3)
C16 0.055(2) 0.080(3) 0.057(2) 0.048(2) 0.0276(18) 0.026(2)
C21 0.0274(15) 0.0278(17) 0.0261(15) 0.0086(14) 0.0072(12) 0.0030(13)
C22 0.0381(18) 0.0292(18) 0.0373(17) 0.0138(16) 0.0122(14) 0.0061(15)
C23 0.049(2) 0.036(2) 0.0332(17) 0.0062(16) 0.0181(15) 0.0107(16)
C24 0.0360(18) 0.042(2) 0.0296(16) 0.0151(16) 0.0089(13) 0.0049(15)
C25 0.055(2) 0.0313(19) 0.0358(18) 0.0182(16) 0.0131(15) 0.0093(16)
C26 0.0463(19) 0.0308(19) 0.0317(17) 0.0140(15) 0.0125(14) 0.0078(15)
C27 0.072(3) 0.060(3) 0.038(2) 0.021(2) 0.0220(19) 0.010(2)
C31 0.0273(15) 0.0307(18) 0.0291(16) 0.0118(15) 0.0098(12) 0.0075(14)
C32 0.0359(17) 0.0351(19) 0.0287(16) 0.0116(15) 0.0116(13) 0.0066(15)
C33 0.0390(18) 0.0347(19) 0.0361(17) 0.0132(16) 0.0122(14) 0.0125(15)
C34 0.0270(16) 0.0379(19) 0.0295(16) 0.0074(15) 0.0087(12) 0.0092(14)
C35 0.0390(18) 0.048(2) 0.0266(16) 0.0134(16) 0.0133(13) 0.0120(16)
C36 0.0373(17) 0.037(2) 0.0348(17) 0.0163(16) 0.0129(13) 0.0137(15)
C37 0.0415(19) 0.046(2) 0.0354(18) 0.0128(17) 0.0147(14) 0.0142(17)

loop_
_atom_type_symbol
_atom_type_description
_atom_type_scat_dispersion_real
_atom_type_scat_dispersion_imag
_atom_type_scat_source
C C 0.0033 0.0016 'International Tables Vol C Tables 4.2.6.8 and 6.1.1.4'
H H 0.0000 0.0000 'International Tables Vol C Tables 4.2.6.8 and 6.1.1.4'
N N 0.0061 0.0033 'International Tables Vol C Tables 4.2.6.8 and 6.1.1.4'
O O 0.0106 0.0060 'International Tables Vol C Tables 4.2.6.8 and 6.1.1.4'
F F 0.0171 0.0103 'International Tables Vol C Tables 4.2.6.8 and 6.1.1.4'
S S 0.1246 0.1234 'International Tables Vol C Tables 4.2.6.8 and 6.1.1.4'

loop_
_exptl_crystal_face_index_h
_exptl_crystal_face_index_k
_exptl_crystal_face_index_l
_exptl_crystal_face_perp_dist
0.00 1.00 1.00 0.040
0.00 -1.00 -1.00 0.040
0.00 1.00 -1.00 0.015
0.00 -1.00 1.00 0.015
1.00 0.00 -1.00 0.245
-1.00 0.00 1.00 0.245

loop_
_geom_angle_atom_site_label_1
_geom_angle_atom_site_label_2
_geom_angle_atom_site_label_3
_geom_angle
_geom_angle_site_symmetry_1
_geom_angle_site_symmetry_3
_geom_angle_publ_flag
O S N1 113.67(13) . . ?
O S N3 111.89(12) . . ?
N1 S N3 110.57(13) . . ?
O S C11 108.74(13) . . ?
N1 S C11 106.46(13) . . ?
N3 S C11 104.97(13) . . ?
C1 N1 S 116.36(19) . . ?
C1 N2 C2 117.8(3) . . ?
C2 N3 S 116.6(2) . . ?
N1 C1 N2 127.6(3) . . ?
N1 C1 C21 115.9(2) . . ?
N2 C1 C21 116.4(3) . . ?
N3 C2 N2 127.9(3) . . ?
N3 C2 C31 116.1(2) . . ?
N2 C2 C31 116.0(3) . . ?
C16 C11 C12 120.8(3) . . ?
C16 C11 S 118.0(2) . . ?
C12 C11 S 121.2(2) . . ?
C11 C12 C13 119.3(3) . . ?
C14 C13 C12 119.9(3) . . ?
C13 C14 C15 120.5(3) . . ?
C16 C15 C14 120.4(3) . . ?
C15 C16 C11 119.1(3) . . ?
C26 C21 C22 118.9(3) . . ?
C26 C21 C1 120.7(3) . . ?
C22 C21 C1 120.3(3) . . ?
C23 C22 C21 120.1(3) . . ?
C22 C23 C24 120.2(3) . . ?
C25 C24 C23 120.2(3) . . ?
C25 C24 C27 121.6(3) . . ?
C23 C24 C27 118.2(3) . . ?
C24 C25 C26 119.7(3) . . ?
C25 C26 C21 120.9(3) . . ?
F6 C27 F5 107.0(3) . . ?
F6 C27 F4 105.1(3) . . ?
F5 C27 F4 105.2(3) . . ?
F6 C27 C24 113.7(3) . . ?
F5 C27 C24 112.9(3) . . ?
F4 C27 C24 112.4(3) . . ?
C36 C31 C32 119.3(3) . . ?
C36 C31 C2 120.5(3) . . ?
C32 C31 C2 120.2(3) . . ?
C33 C32 C31 120.4(3) . . ?
C32 C33 C34 119.7(3) . . ?
C35 C34 C33 120.5(3) . . ?
C35 C34 C37 121.1(3) . . ?
C33 C34 C37 118.4(3) . . ?
C34 C35 C36 120.0(3) . . ?
C35 C36 C31 120.2(3) . . ?
F2 C37 F3 105.4(3) . . ?
F2 C37 F1 104.8(2) . . ?
F3 C37 F1 105.6(3) . . ?
F2 C37 C34 112.9(3) . . ?
F3 C37 C34 113.3(2) . . ?
F1 C37 C34 114.0(3) . . ?

loop_
_geom_bond_atom_site_label_1
_geom_bond_atom_site_label_2
_geom_bond_distance
_geom_bond_site_symmetry_2
_geom_bond_publ_flag
S O 1.434(2) . ?
S N1 1.584(2) . ?
S N3 1.599(3) . ?
S C11 1.750(3) . ?
F1 C37 1.329(3) . ?
F2 C37 1.321(3) . ?
F3 C37 1.321(4) . ?
F4 C27 1.335(4) . ?
F5 C27 1.333(4) . ?
F6 C27 1.326(4) . ?
N1 C1 1.339(4) . ?
N2 C1 1.345(3) . ?
N2 C2 1.345(3) . ?
N3 C2 1.333(4) . ?
C1 C21 1.482(4) . ?
C2 C31 1.484(4) . ?
C11 C16 1.381(4) . ?
C11 C12 1.383(4) . ?
C12 C13 1.384(4) . ?
C13 C14 1.368(4) . ?
C14 C15 1.379(5) . ?
C15 C16 1.375(5) . ?
C21 C26 1.385(4) . ?
C21 C22 1.401(4) . ?
C22 C23 1.378(4) . ?
C23 C24 1.387(4) . ?
C24 C25 1.378(4) . ?
C24 C27 1.493(4) . ?
C25 C26 1.384(4) . ?
C31 C36 1.392(4) . ?
C31 C32 1.396(4) . ?
C32 C33 1.378(4) . ?
C33 C34 1.386(4) . ?
C34 C35 1.381(4) . ?
C34 C37 1.490(4) . ?
C35 C36 1.382(4) . ?

loop_
_geom_torsion_atom_site_label_1
_geom_torsion_atom_site_label_2
_geom_torsion_atom_site_label_3
_geom_torsion_atom_site_label_4
_geom_torsion
_geom_torsion_site_symmetry_1
_geom_torsion_site_symmetry_2
_geom_torsion_site_symmetry_3
_geom_torsion_site_symmetry_4
_geom_torsion_publ_flag
O S N1 C1 -106.8(2) . . . . ?
N3 S N1 C1 20.0(3) . . . . ?
C11 S N1 C1 133.5(2) . . . . ?
O S N3 C2 111.6(2) . . . . ?
N1 S N3 C2 -16.2(3) . . . . ?
C11 S N3 C2 -130.7(2) . . . . ?
S N1 C1 N2 -13.4(4) . . . . ?
S N1 C1 C21 166.47(19) . . . . ?
C2 N2 C1 N1 0.1(4) . . . . ?
C2 N2 C1 C21 -179.8(2) . . . . ?
S N3 C2 N2 4.7(4) . . . . ?
S N3 C2 C31 -175.94(18) . . . . ?
C1 N2 C2 N3 4.7(4) . . . . ?
C1 N2 C2 C31 -174.6(2) . . . . ?
O S C11 C16 53.1(3) . . . . ?
N1 S C11 C16 176.0(3) . . . . ?
N3 S C11 C16 -66.8(3) . . . . ?
O S C11 C12 -127.3(3) . . . . ?
N1 S C11 C12 -4.5(3) . . . . ?
N3 S C11 C12 112.8(3) . . . . ?
C16 C11 C12 C13 -0.1(5) . . . . ?
S C11 C12 C13 -179.6(2) . . . . ?
C11 C12 C13 C14 0.8(5) . . . . ?
C12 C13 C14 C15 -0.6(6) . . . . ?
C13 C14 C15 C16 -0.3(6) . . . . ?
C14 C15 C16 C11 1.0(6) . . . . ?
C12 C11 C16 C15 -0.8(5) . . . . ?
S C11 C16 C15 178.7(3) . . . . ?
N1 C1 C21 C26 179.2(3) . . . . ?
N2 C1 C21 C26 -0.9(4) . . . . ?
N1 C1 C21 C22 -4.5(4) . . . . ?
N2 C1 C21 C22 175.5(2) . . . . ?
C26 C21 C22 C23 0.5(4) . . . . ?
C1 C21 C22 C23 -175.9(2) . . . . ?
C21 C22 C23 C24 -0.1(4) . . . . ?
C22 C23 C24 C25 -0.6(5) . . . . ?
C22 C23 C24 C27 177.2(3) . . . . ?
C23 C24 C25 C26 1.0(4) . . . . ?
C27 C24 C25 C26 -176.7(3) . . . . ?
C24 C25 C26 C21 -0.7(4) . . . . ?
C22 C21 C26 C25 -0.1(4) . . . . ?
C1 C21 C26 C25 176.3(2) . . . . ?
C25 C24 C27 F6 -5.9(5) . . . . ?
C23 C24 C27 F6 176.3(3) . . . . ?
C25 C24 C27 F5 -128.0(3) . . . . ?
C23 C24 C27 F5 54.2(4) . . . . ?
C25 C24 C27 F4 113.3(4) . . . . ?
C23 C24 C27 F4 -64.5(4) . . . . ?
N3 C2 C31 C36 -4.9(4) . . . . ?
N2 C2 C31 C36 174.5(2) . . . . ?
N3 C2 C31 C32 175.2(2) . . . . ?
N2 C2 C31 C32 -5.4(4) . . . . ?
C36 C31 C32 C33 -0.7(4) . . . . ?
C2 C31 C32 C33 179.2(2) . . . . ?
C31 C32 C33 C34 0.0(4) . . . . ?
C32 C33 C34 C35 0.4(4) . . . . ?
C32 C33 C34 C37 179.7(3) . . . . ?
C33 C34 C35 C36 -0.1(4) . . . . ?
C37 C34 C35 C36 -179.4(3) . . . . ?
C34 C35 C36 C31 -0.6(4) . . . . ?
C32 C31 C36 C35 1.0(4) . . . . ?
C2 C31 C36 C35 -178.9(3) . . . . ?
C35 C34 C37 F2 113.3(3) . . . . ?
C33 C34 C37 F2 -66.0(4) . . . . ?
C35 C34 C37 F3 -126.9(3) . . . . ?
C33 C34 C37 F3 53.8(4) . . . . ?
C35 C34 C37 F1 -6.1(4) . . . . ?
C33 C34 C37 F1 174.6(3) . . . . ?

loop_
_cod_related_entry_id
_cod_related_entry_database
_cod_related_entry_code
1 ChemSpider 30661108
